data_2001068
loop_
_publ_author_name
'Bruins Slot, H. J.'
'Leusen, F. J. J.'
'van der Haest, A. D.'
'Smits, J. M. M.'

_publ_section_title
;
 Structures of a pair of diastereomeric salts of ephedrine and
 bromo-substituted cyclic phosphoric acid
;
_journal_issue 2
_journal_name_full 'Acta Crystallographica Section C'
_journal_page_first 372
_journal_page_last 376
_journal_paper_doi 10.1107/S010827019100906X
_journal_volume 48
_journal_year 1992
_chemical_formula_moiety 'C11 H13 Br1 O4 P1,C10 H16 N1 O1,2(H2 O1)'
_chemical_formula_sum 'C21 H33 Br N O7 P'
_chemical_formula_weight 522.372
_symmetry_cell_setting monoclinic
_symmetry_space_group_name_Hall 'C 2y'
_symmetry_space_group_name_H-M 'C 1 2 1'
_cell_angle_alpha 90
_cell_angle_beta 102.013(5)
_cell_angle_gamma 90
_cell_formula_units_Z 4
_cell_length_a 20.9469(9)
_cell_length_b 7.7456(3)
_cell_length_c 15.7571(5)
_cell_volume 2500.54(17)
_diffrn_radiation_type Cu
_diffrn_radiation_wavelength 1.54184
_exptl_absorpt_coefficient_mu 3.1931
_exptl_crystal_density_diffrn 1.388
_exptl_crystal_F_000 1087.86
_cod_data_source_file ab0223.cif
_cod_data_source_block ab0223b
_cod_depositor_comments
;
 Marking attached hydrogen atoms.

 Antanas Vaitkus,
 2017-03-27
;
_cod_original_cell_volume 2500.5(2)
_cod_original_formula_sum 'C21 H33 Br1 N1 O7 P1'
_cod_database_code 2001068

loop_
_atom_site_label
_atom_site_fract_x
_atom_site_fract_y
_atom_site_fract_z
_atom_site_U_iso_or_equiv
_atom_site_attached_hydrogens
Br(1) .36794(4) -.4046 .41017(5) .1039(3) 0
P(2) .36075(5) .06879(17) .14384(5) .0560(3) 0
O(1) .43836(13) .0776(5) .15598(17) .0672(9) 0
O(3) .35072(12) .0649(4) .24158(15) .0550(8) 0
O(21) .33339(18) .2329(5) .1040(2) .0719(11) 0
O(22) .33633(18) -.0963(5) .1001(2) .0684(11) 0
C(4) .38818(18) -.0582(6) .3005(2) .0544(11) 0
C(5) .4618(2) -.0271(8) .3067(3) .0665(14) 0
C(6) .4750(2) -.0450(8) .2148(3) .0755(18) 0
C(41) .36317(15) -.0367(4) .38583(15) .0560(11) 0
C(42) .35418(15) -.1764(4) .43802(15) .0674(14) 0
C(43) .33152(15) -.1488(4) .51413(15) .0837(19) 0
C(44) .31786(15) .0184(4) .53805(15) .084(2) 0
C(45) .32685(15) .1580(4) .48586(15) .0802(19) 0
C(46) .34951(15) .1305(4) .40975(15) .0669(16) 0
C(51) .4842(3) .1484(10) .3435(4) .092(2) 0
C(52) .5011(3) -.1727(12) .3607(4) .099(3) 0
O(10) .26677(16) -.3751(5) .1384(3) .0746(11) 0
N(2) .20307(18) -.6783(5) .0727(2) .0585(10) 0
C(1) .1980(2) -.3790(6) .1230(3) .0611(14) 0
C(2) .1787(2) -.5659(6) .1367(3) .0648(16) 0
C(3) .2057(4) -.6316(8) .2281(3) .093(3) 0
C(11) .17005(14) -.2586(4) .18191(18) .0615(12) 0
C(12) .20941(14) -.1946(4) .25783(18) .0680(16) 0
C(13) .18291(14) -.0857(4) .31199(18) .0804(19) 0
C(14) .11703(14) -.0407(4) .29023(18) .095(2) 0
C(15) .07767(14) -.1046(4) .21431(18) .096(3) 0
C(16) .10417(14) -.2136(4) .16014(18) .0843(19) 0
C(20) .1781(3) -.8568(7) .0676(4) .0829(19) 0
O(101) .4122(4) .5391(13) .1370(6) .173(3) 2
O(102) .0 -.474(3) .0 .226(7) 2
O(103) .5 -.334(3) .0 .258(8) 2
H(4) .38193(18) -.1914(6) .2802(2) ? 0
H(43) .32456(15) -.2569(4) .55454(15) ? 0
H(44) .30031(15) .0397(4) .59697(15) ? 0
H(45) .31627(15) .2875(4) .50437(15) ? 0
H(46) .35647(15) .2386(4) .36934(15) ? 0
H(61) .4616(2) -.1736(8) .1911(3) ? 0
H(62) .5263(2) -.0246(8) .2174(3) ? 0
H(511) .4748(3) .1601(10) .4081(4) ? 0
H(512) .4579(3) .2480(10) .3026(4) ? 0
H(513) .5359(3) .1624(10) .3462(4) ? 0
H(521) .4938(3) -.1670(12) .4265(4) ? 0
H(522) .5523(3) -.1567(12) .3608(4) ? 0
H(523) .4846(3) -.2962(12) .3325(4) ? 0
H(1) .1782(2) -.3346(6) .0578(3) ? 0
H(2) .1262(2) -.5704(6) .1270(3) ? 0
H(10) .275(3) -.265(6) .122(4) ? 0
H(12) .26041(14) -.2294(4) .27468(18) ? 0
H(13) .21338(14) -.0361(4) .37077(18) ? 0
H(14) .09651(14) .0437(4) .33216(18) ? 0
H(15) .02667(14) -.0698(4) .19746(18) ? 0
H(16) .07370(14) -.2631(4) .10137(18) ? 0
H(21) .25567(18) -.6833(5) .0910(2) ? 0
H(22) .18874(18) -.6203(5) .0093(2) ? 0
H(31) .1882(4) -.5508(8) .2743(3) ? 0
H(32) .2584(4) -.6279(8) .2411(3) ? 0
H(33) .1896(4) -.7628(8) .2339(3) ? 0
H(201) .1980(3) -.9282(7) .0202(4) ? 0
H(202) .1255(3) -.8550(7) .0486(4) ? 0
H(203) .1924(3) -.9180(7) .1303(4) ? 0

loop_
_geom_bond_atom_site_label_1
_geom_bond_atom_site_label_2
_geom_bond_distance
Br(1) C(42) 1.858(3)
P(2) O(1) 1.598(3)
P(2) O(3) 1.597(2)
P(2) O(21) 1.479(4)
P(2) O(22) 1.492(4)
O(1) C(6) 1.433(6)
O(3) C(4) 1.443(5)
C(4) C(5) 1.544(6)
C(4) C(41) 1.550(4)
C(5) C(6) 1.536(6)
C(5) C(51) 1.514(10)
C(5) C(52) 1.543(10)
C(41) C(42) 1.395(4)
C(41) C(46) 1.395(4)
C(42) C(43) 1.395(4)
C(43) C(44) 1.395(4)
C(44) C(45) 1.395(4)
C(45) C(46) 1.395(4)
O(10) C(1) 1.410(6)
N(2) C(2) 1.500(6)
N(2) C(20) 1.474(7)
C(1) C(2) 1.530(7)
C(1) C(11) 1.517(5)
C(2) C(3) 1.521(7)
C(11) C(12) 1.395(4)
C(11) C(16) 1.395(4)
C(12) C(13) 1.395(4)
C(13) C(14) 1.395(4)
C(14) C(15) 1.395(4)
C(15) C(16) 1.395(4)
